data_7107145
loop_
_publ_author_name
'Jeffrey Mak'
'Craig Williams'

_publ_section_title
;
 Enantioselective total synthesis of (--)-neovibsanin G and
 (?-)-14-epi-neovibsanin G
;
_journal_name_full Chem.Commun.
_journal_page_first 287
_journal_paper_doi 10.1039/c1cc15995j
_journal_volume 48
_journal_year 2012
_chemical_absolute_configuration ad
_chemical_compound_source 'synthesis as described'
_chemical_formula_moiety 'C26 H42 O4 Si1'
_chemical_formula_sum 'C26 H42 O4 Si'
_chemical_formula_weight 446.7
_chemical_name_systematic
;
?
;
_space_group_IT_number 5
_symmetry_cell_setting monoclinic
_symmetry_Int_Tables_number 5
_symmetry_space_group_name_Hall 'C 2y'
_symmetry_space_group_name_H-M 'C 1 2 1'
_atom_sites_solution_hydrogens geom
_atom_sites_solution_primary direct
_atom_sites_solution_secondary difmap
_audit_conform_dict_location ftp://ftp.iucr.org/pub/cif_core.dic
_audit_conform_dict_name cif_core.dic
_audit_conform_dict_version 2.3
_audit_creation_date 2011-08-24T16:34:30-00:00
_audit_creation_method 'WinGX routine CIF_UPDATE'
_cell_angle_alpha 90
_cell_angle_beta 96.152(6)
_cell_angle_gamma 90
_cell_formula_units_Z 4
_cell_length_a 29.984(2)
_cell_length_b 6.1034(4)
_cell_length_c 15.0712(9)
_cell_measurement_reflns_used 1984
_cell_measurement_temperature 293(2)
_cell_measurement_theta_max 29.1922
_cell_measurement_theta_min 2.8676
_cell_measurement_wavelength 0.71073
_cell_volume 2742.2(3)
_computing_cell_refinement
;
CrysAlisPro, Oxford Diffraction Ltd.,
Version 1.171.33.66 (release 28-04-2010 CrysAlis171 .NET)
(compiled Apr 28 2010,14:27:37)
;
_computing_data_collection
;
CrysAlisPro, Oxford Diffraction Ltd.,
Version 1.171.33.66 (release 28-04-2010 CrysAlis171 .NET)
(compiled Apr 28 2010,14:27:37)
;
_computing_data_reduction
;
CrysAlisPro, Oxford Diffraction Ltd.,
Version 1.171.33.66 (release 28-04-2010 CrysAlis171 .NET)
(compiled Apr 28 2010,14:27:37)
;
_computing_molecular_graphics 'Ortep-3 for Windows (Farrugia, 1997)'
_computing_publication_material 'WinGX publication routines (Farrugia, 1999)'
_computing_structure_refinement 'SHELXL-97 (Sheldrick, 1997)'
_computing_structure_solution 'SHELXS-86 (Sheldrick, 1986)'
_diffrn_ambient_temperature 293(2)
_diffrn_detector_area_resol_mean 16.0696
_diffrn_measured_fraction_theta_full 0.998
_diffrn_measured_fraction_theta_max 0.998
_diffrn_measurement_device_type 'Xcalibur, Sapphire3, Gemini ultra'
_diffrn_measurement_method '\w scans'
_diffrn_orient_matrix_UB_11 0.0229933
_diffrn_orient_matrix_UB_12 -0.0037444
_diffrn_orient_matrix_UB_13 0.016901
_diffrn_orient_matrix_UB_21 -0.006124
_diffrn_orient_matrix_UB_22 -0.008594
_diffrn_orient_matrix_UB_23 0.0440549
_diffrn_orient_matrix_UB_31 -0.0002854
_diffrn_orient_matrix_UB_32 -0.1157989
_diffrn_orient_matrix_UB_33 -0.0038105
_diffrn_radiation_monochromator graphite
_diffrn_radiation_probe x-ray
_diffrn_radiation_type MoK\a
_diffrn_radiation_wavelength 0.71073
_diffrn_reflns_av_R_equivalents 0.045
_diffrn_reflns_av_unetI/netI 0.1578
_diffrn_reflns_limit_h_max 35
_diffrn_reflns_limit_h_min -35
_diffrn_reflns_limit_k_max 7
_diffrn_reflns_limit_k_min -7
_diffrn_reflns_limit_l_max 17
_diffrn_reflns_limit_l_min -17
_diffrn_reflns_number 8977
_diffrn_reflns_theta_full 25
_diffrn_reflns_theta_max 25
_diffrn_reflns_theta_min 2.91
_exptl_absorpt_coefficient_mu 0.112
_exptl_absorpt_correction_T_max 1
_exptl_absorpt_correction_T_min 0.98202
_exptl_absorpt_correction_type multi-scan
_exptl_absorpt_process_details
;
CrysAlisPro, Oxford Diffraction Ltd.,
Version 1.171.33.66 (release 28-04-2010 CrysAlis171 .NET)
(compiled Apr 28 2010,14:27:37)
Empirical absorption correction using spherical harmonics,
implemented in SCALE3 ABSPACK scaling algorithm.
;
_exptl_crystal_colour colourless
_exptl_crystal_density_diffrn 1.082
_exptl_crystal_density_method 'not measured'
_exptl_crystal_description prism
_exptl_crystal_F_000 976
_exptl_crystal_size_max 0.4
_exptl_crystal_size_mid 0.2
_exptl_crystal_size_min 0.1
_refine_diff_density_max 0.15
_refine_diff_density_min -0.127
_refine_diff_density_rms 0.027
_refine_ls_abs_structure_details 'Flack H D (1983), Acta Cryst. A39, 876-881'
_refine_ls_abs_structure_Flack -0.10(11)
_refine_ls_extinction_method none
_refine_ls_goodness_of_fit_ref 0.705
_refine_ls_hydrogen_treatment constr
_refine_ls_matrix_type full
_refine_ls_number_parameters 289
_refine_ls_number_reflns 4812
_refine_ls_number_restraints 1
_refine_ls_restrained_S_all 0.705
_refine_ls_R_factor_all 0.1158
_refine_ls_R_factor_gt 0.0415
_refine_ls_shift/su_max 0.001
_refine_ls_shift/su_mean 0
_refine_ls_structure_factor_coef Fsqd
_refine_ls_weighting_details 'calc w=1/[\s^2^(Fo^2^)+(0.0112P)^2^+0.0000P] where P=(Fo^2^+2Fc^2^)/3'
_refine_ls_weighting_scheme calc
_refine_ls_wR_factor_gt 0.0492
_refine_ls_wR_factor_ref 0.0564
_reflns_number_gt 2116
_reflns_number_total 4812
_reflns_threshold_expression >2sigma(I)
_cod_data_source_file c1cc15995j.txt
_cod_data_source_block 574jm76b
_cod_database_code 7107145

loop_
_symmetry_equiv_pos_as_xyz
'x, y, z'
'-x, y, -z'
'x+1/2, y+1/2, z'
'-x+1/2, y+1/2, -z'

loop_
_atom_site_label
_atom_site_type_symbol
_atom_site_fract_x
_atom_site_fract_y
_atom_site_fract_z
_atom_site_U_iso_or_equiv
_atom_site_adp_type
_atom_site_occupancy
_atom_site_symmetry_multiplicity
_atom_site_calc_flag
_atom_site_refinement_flags
C1 C 0.53809(11) 1.1517(6) 0.3573(2) 0.1125(16) Uani 1 1 d .
H1A H 0.5657 1.0716 0.3581 0.169 Uiso 1 1 calc R
H1B H 0.5313 1.1749 0.4173 0.169 Uiso 1 1 calc R
H1C H 0.5411 1.2906 0.3287 0.169 Uiso 1 1 calc R
C2 C 0.49349(11) 0.8036(6) 0.3560(2) 0.1066(13) Uani 1 1 d .
H2A H 0.5212 0.7235 0.3631 0.16 Uiso 1 1 calc R
H2B H 0.4709 0.7173 0.3224 0.16 Uiso 1 1 calc R
H2C H 0.4842 0.8355 0.4137 0.16 Uiso 1 1 calc R
C3 C 0.50024(10) 1.0211(5) 0.3058(2) 0.0621(10) Uani 1 1 d .
C4 C 0.45666(11) 1.1553(6) 0.3026(2) 0.1143(15) Uani 1 1 d .
H4A H 0.4329 1.0775 0.2683 0.171 Uiso 1 1 calc R
H4B H 0.4609 1.2947 0.2752 0.171 Uiso 1 1 calc R
H4C H 0.449 1.1774 0.3622 0.171 Uiso 1 1 calc R
C5 C 0.52711(10) 1.2143(6) 0.1308(2) 0.0924(13) Uani 1 1 d .
H5A H 0.5507 1.2935 0.1651 0.139 Uiso 1 1 calc R
H5B H 0.5007 1.3042 0.1223 0.139 Uiso 1 1 calc R
H5C H 0.5365 1.1765 0.0738 0.139 Uiso 1 1 calc R
C6 C 0.46848(8) 0.8079(5) 0.12448(19) 0.0869(12) Uani 1 1 d .
H6A H 0.4765 0.7835 0.0653 0.13 Uiso 1 1 calc R
H6B H 0.4413 0.8922 0.1213 0.13 Uiso 1 1 calc R
H6C H 0.4639 0.6697 0.1525 0.13 Uiso 1 1 calc R
C7 C 0.59042(9) 0.7709(6) 0.1454(2) 0.0686(11) Uani 1 1 d .
H7A H 0.6013 0.9115 0.1267 0.082 Uiso 1 1 calc R
H7B H 0.5757 0.6976 0.0931 0.082 Uiso 1 1 calc R
C8 C 0.62964(9) 0.6334(5) 0.1856(2) 0.0485(9) Uani 1 1 d .
C9 C 0.63075(9) 0.5333(4) 0.2625(2) 0.0506(9) Uani 1 1 d .
H9 H 0.6055 0.5415 0.2933 0.061 Uiso 1 1 calc R
C10 C 0.67054(8) 0.4057(4) 0.30385(18) 0.0500(9) Uani 1 1 d .
H10A H 0.667 0.2529 0.2868 0.06 Uiso 1 1 calc R
H10B H 0.6716 0.4141 0.3683 0.06 Uiso 1 1 calc R
C11 C 0.71443(8) 0.4911(5) 0.27521(17) 0.0383(7) Uani 1 1 d .
C12 C 0.72374(8) 0.7214(5) 0.31417(17) 0.0495(9) Uani 1 1 d .
H12A H 0.7247 0.7155 0.378 0.074 Uiso 1 1 calc R
H12B H 0.7003 0.8193 0.2908 0.074 Uiso 1 1 calc R
H12C H 0.752 0.7733 0.298 0.074 Uiso 1 1 calc R
C13 C 0.70969(8) 0.4893(5) 0.17255(17) 0.0394(7) Uani 1 1 d .
H13 H 0.7084 0.3369 0.1519 0.047 Uiso 1 1 calc R
C14 C 0.66730(10) 0.6127(5) 0.1289(2) 0.0456(9) Uani 1 1 d .
C15 C 0.72858(11) 0.8337(6) 0.10977(19) 0.0494(9) Uani 1 1 d .
C16 C 0.74630(9) 0.6087(5) 0.12868(18) 0.0489(9) Uani 1 1 d .
H16A H 0.7739 0.6136 0.1685 0.059 Uiso 1 1 calc R
H16B H 0.7521 0.5358 0.0739 0.059 Uiso 1 1 calc R
C17 C 0.75404(8) 0.3384(4) 0.30629(17) 0.0465(8) Uani 1 1 d .
H17A H 0.7493 0.2002 0.2749 0.056 Uiso 1 1 calc R
H17B H 0.7812 0.403 0.288 0.056 Uiso 1 1 calc R
C18 C 0.76210(9) 0.2898(5) 0.40626(18) 0.0634(10) Uani 1 1 d .
H18A H 0.7649 0.4266 0.4391 0.076 Uiso 1 1 calc R
H18B H 0.7366 0.2109 0.4247 0.076 Uiso 1 1 calc R
C19 C 0.80390(10) 0.1555(5) 0.42811(19) 0.0535(10) Uani 1 1 d .
H19 H 0.8009 0.0053 0.4189 0.064 Uiso 1 1 calc R
C20 C 0.84374(11) 0.2238(5) 0.4583(2) 0.0575(10) Uani 1 1 d .
C21 C 0.85297(11) 0.4585(7) 0.4829(3) 0.1524(19) Uani 1 1 d .
H21A H 0.8737 0.5187 0.4451 0.229 Uiso 1 1 calc R
H21B H 0.8657 0.467 0.544 0.229 Uiso 1 1 calc R
H21C H 0.8255 0.5401 0.4754 0.229 Uiso 1 1 calc R
C22 C 0.88332(9) 0.0721(5) 0.4736(2) 0.0857(13) Uani 1 1 d .
H22A H 0.9063 0.119 0.4382 0.129 Uiso 1 1 calc R
H22B H 0.8741 -0.0742 0.4567 0.129 Uiso 1 1 calc R
H22C H 0.8947 0.0744 0.5355 0.129 Uiso 1 1 calc R
C23 C 0.65194(9) 0.4952(6) 0.0410(2) 0.0684(11) Uani 1 1 d .
H23 H 0.6421 0.3515 0.0452 0.082 Uiso 1 1 calc R
C24 C 0.65136(10) 0.5738(6) -0.0361(2) 0.0791(12) Uani 1 1 d .
H24 H 0.6584 0.7205 -0.0439 0.095 Uiso 1 1 calc R
C25 C 0.63880(12) 0.4233(9) -0.1189(3) 0.1014(18) Uani 1 1 d .
C26 C 0.64308(12) 0.5403(8) -0.2039(2) 0.134(2) Uani 1 1 d .
H26A H 0.636 0.4419 -0.2531 0.201 Uiso 1 1 calc R
H26B H 0.6733 0.5926 -0.2042 0.201 Uiso 1 1 calc R
H26C H 0.6227 0.662 -0.2093 0.201 Uiso 1 1 calc R
O1 O 0.74826(7) 0.9994(4) 0.09479(14) 0.0707(7) Uani 1 1 d .
O2 O 0.68336(6) 0.8339(3) 0.11045(12) 0.0521(6) Uani 1 1 d .
O3 O 0.55949(6) 0.8037(4) 0.20770(14) 0.0700(7) Uani 1 1 d .
O4 O 0.62573(11) 0.2369(7) -0.1130(2) 0.1682(17) Uani 1 1 d .
Si1 Si 0.51446(3) 0.96061(15) 0.19124(7) 0.0594(3) Uani 1 1 d .

loop_
_atom_site_aniso_label
_atom_site_aniso_U_11
_atom_site_aniso_U_22
_atom_site_aniso_U_33
_atom_site_aniso_U_23
_atom_site_aniso_U_13
_atom_site_aniso_U_12
C1 0.103(3) 0.140(4) 0.090(3) -0.028(3) -0.008(3) -0.027(3)
C2 0.124(3) 0.110(4) 0.092(3) 0.007(3) 0.041(3) -0.002(3)
C3 0.053(2) 0.065(3) 0.069(3) -0.009(2) 0.005(2) 0.0083(19)
C4 0.083(3) 0.137(4) 0.123(4) -0.036(3) 0.015(3) 0.032(3)
C5 0.095(3) 0.082(3) 0.100(3) 0.026(2) 0.007(2) -0.005(2)
C6 0.066(2) 0.104(3) 0.089(3) -0.018(3) -0.002(2) -0.009(2)
C7 0.044(2) 0.095(3) 0.069(3) 0.008(2) 0.016(2) 0.011(2)
C8 0.0299(19) 0.063(2) 0.053(2) 0.0046(19) 0.0051(19) 0.0032(18)
C9 0.0399(19) 0.057(2) 0.056(2) 0.0124(18) 0.0092(18) -0.0032(17)
C10 0.0495(18) 0.048(2) 0.052(2) 0.0076(16) 0.0043(18) -0.0057(17)
C11 0.0359(16) 0.045(2) 0.0334(19) 0.0013(17) 0.0012(15) 0.0006(18)
C12 0.054(2) 0.053(2) 0.041(2) -0.0043(17) 0.0045(17) -0.0028(17)
C13 0.0365(16) 0.0402(18) 0.042(2) -0.0006(17) 0.0075(16) 0.0083(17)
C14 0.0430(19) 0.058(2) 0.035(2) 0.0009(18) 0.0001(18) 0.0042(19)
C15 0.053(2) 0.065(3) 0.032(2) 0.003(2) 0.0110(17) 0.003(2)
C16 0.0451(19) 0.065(2) 0.038(2) -0.0038(17) 0.0086(17) 0.0187(18)
C17 0.0488(18) 0.0458(18) 0.044(2) 0.0009(17) 0.0010(17) -0.0010(17)
C18 0.055(2) 0.089(3) 0.046(2) 0.004(2) 0.0029(18) 0.009(2)
C19 0.059(2) 0.049(2) 0.050(2) 0.0073(17) -0.0057(19) -0.0003(19)
C20 0.050(2) 0.060(2) 0.063(3) -0.001(2) 0.0059(19) -0.008(2)
C21 0.090(3) 0.100(3) 0.263(6) -0.046(4) 0.001(3) -0.024(3)
C22 0.058(2) 0.122(3) 0.073(3) 0.013(2) -0.008(2) 0.009(2)
C23 0.0411(19) 0.112(3) 0.052(2) 0.027(3) 0.003(2) 0.010(2)
C24 0.056(2) 0.113(3) 0.069(3) 0.003(3) 0.010(2) -0.005(2)
C25 0.048(2) 0.196(6) 0.060(3) -0.045(4) 0.003(2) -0.034(3)
C26 0.093(3) 0.251(6) 0.059(3) -0.012(4) 0.007(3) -0.011(4)
O1 0.0711(15) 0.0745(18) 0.0708(16) 0.0113(15) 0.0281(13) -0.0080(15)
O2 0.0455(13) 0.0595(16) 0.0538(15) 0.0099(12) 0.0160(12) 0.0106(12)
O3 0.0461(13) 0.0936(18) 0.0726(17) 0.0223(15) 0.0177(12) 0.0236(14)
O4 0.183(3) 0.238(4) 0.078(2) -0.029(3) -0.013(2) -0.101(3)
Si1 0.0470(5) 0.0649(7) 0.0654(7) 0.0019(6) 0.0022(5) 0.0033(6)

loop_
_atom_type_symbol
_atom_type_description
_atom_type_scat_dispersion_real
_atom_type_scat_dispersion_imag
_atom_type_scat_source
C C 0.003 0.002 'International Tables Vol C Tables 4.2.6.8 and 6.1.1.4'
H H 0 0 'International Tables Vol C Tables 4.2.6.8 and 6.1.1.4'
O O 0.011 0.006 'International Tables Vol C Tables 4.2.6.8 and 6.1.1.4'
Si Si 0.082 0.07 'International Tables Vol C Tables 4.2.6.8 and 6.1.1.4'

loop_
_geom_angle_atom_site_label_1
_geom_angle_atom_site_label_2
_geom_angle_atom_site_label_3
_geom_angle
C3 C1 H1A 109.5
C3 C1 H1B 109.5
H1A C1 H1B 109.5
C3 C1 H1C 109.5
H1A C1 H1C 109.5
H1B C1 H1C 109.5
C3 C2 H2A 109.5
C3 C2 H2B 109.5
H2A C2 H2B 109.5
C3 C2 H2C 109.5
H2A C2 H2C 109.5
H2B C2 H2C 109.5
C1 C3 C4 108.7(3)
C1 C3 C2 109.1(3)
C4 C3 C2 108.4(3)
C1 C3 Si1 110.1(2)
C4 C3 Si1 110.8(2)
C2 C3 Si1 109.7(2)
C3 C4 H4A 109.5
C3 C4 H4B 109.5
H4A C4 H4B 109.5
C3 C4 H4C 109.5
H4A C4 H4C 109.5
H4B C4 H4C 109.5
Si1 C5 H5A 109.5
Si1 C5 H5B 109.5
H5A C5 H5B 109.5
Si1 C5 H5C 109.5
H5A C5 H5C 109.5
H5B C5 H5C 109.5
Si1 C6 H6A 109.5
Si1 C6 H6B 109.5
H6A C6 H6B 109.5
Si1 C6 H6C 109.5
H6A C6 H6C 109.5
H6B C6 H6C 109.5
O3 C7 C8 110.6(3)
O3 C7 H7A 109.5
C8 C7 H7A 109.5
O3 C7 H7B 109.5
C8 C7 H7B 109.5
H7A C7 H7B 108.1
C9 C8 C14 121.2(3)
C9 C8 C7 123.9(3)
C14 C8 C7 114.9(3)
C8 C9 C10 123.6(3)
C8 C9 H9 118.2
C10 C9 H9 118.2
C9 C10 C11 112.2(2)
C9 C10 H10A 109.2
C11 C10 H10A 109.2
C9 C10 H10B 109.2
C11 C10 H10B 109.2
H10A C10 H10B 107.9
C10 C11 C12 109.4(2)
C10 C11 C13 107.1(2)
C12 C11 C13 112.6(2)
C10 C11 C17 111.6(2)
C12 C11 C17 109.51(19)
C13 C11 C17 106.6(2)
C11 C12 H12A 109.5
C11 C12 H12B 109.5
H12A C12 H12B 109.5
C11 C12 H12C 109.5
H12A C12 H12C 109.5
H12B C12 H12C 109.5
C16 C13 C11 116.1(2)
C16 C13 C14 100.3(2)
C11 C13 C14 113.8(2)
C16 C13 H13 108.8
C11 C13 H13 108.8
C14 C13 H13 108.8
O2 C14 C8 108.3(3)
O2 C14 C23 109.9(3)
C8 C14 C23 111.0(3)
O2 C14 C13 104.7(2)
C8 C14 C13 115.6(3)
C23 C14 C13 107.1(2)
O1 C15 O2 120.7(3)
O1 C15 C16 129.7(3)
O2 C15 C16 109.6(3)
C15 C16 C13 105.4(2)
C15 C16 H16A 110.7
C13 C16 H16A 110.7
C15 C16 H16B 110.7
C13 C16 H16B 110.7
H16A C16 H16B 108.8
C18 C17 C11 116.9(2)
C18 C17 H17A 108.1
C11 C17 H17A 108.1
C18 C17 H17B 108.1
C11 C17 H17B 108.1
H17A C17 H17B 107.3
C19 C18 C17 111.2(3)
C19 C18 H18A 109.4
C17 C18 H18A 109.4
C19 C18 H18B 109.4
C17 C18 H18B 109.4
H18A C18 H18B 108
C20 C19 C18 127.9(3)
C20 C19 H19 116
C18 C19 H19 116
C19 C20 C21 122.1(3)
C19 C20 C22 122.4(3)
C21 C20 C22 115.4(3)
C20 C21 H21A 109.5
C20 C21 H21B 109.5
H21A C21 H21B 109.5
C20 C21 H21C 109.5
H21A C21 H21C 109.5
H21B C21 H21C 109.5
C20 C22 H22A 109.5
C20 C22 H22B 109.5
H22A C22 H22B 109.5
C20 C22 H22C 109.5
H22A C22 H22C 109.5
H22B C22 H22C 109.5
C24 C23 C14 126.4(4)
C24 C23 H23 116.8
C14 C23 H23 116.8
C23 C24 C25 119.5(4)
C23 C24 H24 120.2
C25 C24 H24 120.2
O4 C25 C26 125.1(5)
O4 C25 C24 123.1(5)
C26 C25 C24 111.7(4)
C25 C26 H26A 109.5
C25 C26 H26B 109.5
H26A C26 H26B 109.5
C25 C26 H26C 109.5
H26A C26 H26C 109.5
H26B C26 H26C 109.5
C15 O2 C14 110.4(2)
C7 O3 Si1 124.76(19)
O3 Si1 C5 110.52(13)
O3 Si1 C3 103.93(13)
C5 Si1 C3 111.67(16)
O3 Si1 C6 109.64(13)
C5 Si1 C6 109.26(13)
C3 Si1 C6 111.72(14)

loop_
_geom_bond_atom_site_label_1
_geom_bond_atom_site_label_2
_geom_bond_distance
C1 C3 1.528(4)
C1 H1A 0.96
C1 H1B 0.96
C1 H1C 0.96
C2 C3 1.552(4)
C2 H2A 0.96
C2 H2B 0.96
C2 H2C 0.96
C3 C4 1.538(4)
C3 Si1 1.859(3)
C4 H4A 0.96
C4 H4B 0.96
C4 H4C 0.96
C5 Si1 1.856(3)
C5 H5A 0.96
C5 H5B 0.96
C5 H5C 0.96
C6 Si1 1.867(2)
C6 H6A 0.96
C6 H6B 0.96
C6 H6C 0.96
C7 O3 1.403(3)
C7 C8 1.517(3)
C7 H7A 0.97
C7 H7B 0.97
C8 C9 1.308(4)
C8 C14 1.492(4)
C9 C10 1.503(3)
C9 H9 0.93
C10 C11 1.520(3)
C10 H10A 0.97
C10 H10B 0.97
C11 C12 1.537(3)
C11 C13 1.539(3)
C11 C17 1.542(3)
C12 H12A 0.96
C12 H12B 0.96
C12 H12C 0.96
C13 C16 1.526(3)
C13 C14 1.561(3)
C13 H13 0.98
C14 O2 1.470(3)
C14 C23 1.533(4)
C15 O1 1.205(3)
C15 O2 1.357(3)
C15 C16 1.489(4)
C16 H16A 0.97
C16 H16B 0.97
C17 C18 1.529(3)
C17 H17A 0.97
C17 H17B 0.97
C18 C19 1.504(3)
C18 H18A 0.97
C18 H18B 0.97
C19 C20 1.300(3)
C19 H19 0.93
C20 C21 1.498(4)
C20 C22 1.504(4)
C21 H21A 0.96
C21 H21B 0.96
C21 H21C 0.96
C22 H22A 0.96
C22 H22B 0.96
C22 H22C 0.96
C23 C24 1.256(4)
C23 H23 0.93
C24 C25 1.563(5)
C24 H24 0.93
C25 O4 1.210(5)
C25 C26 1.484(6)
C26 H26A 0.96
C26 H26B 0.96
C26 H26C 0.96
O3 Si1 1.6523(19)
